data_4116554
loop_
_publ_author_name
'Seenichamy Jeyaprakash Narayanan'
'Bashyam Sridevi'
'Tavarekere K. Chandrashekar'
'Ashwani Vij'
'Raja Roy'

_publ_section_title
;
 Novel Core-Modified Expanded Porphyrins with meso-Aryl Substituents:
 Synthesis, Spectral and Structural Characterization
;
_journal_name_full 'Journal of the American Chemical Society'
_journal_page_first 9053
_journal_page_last 9068
_journal_paper_doi 10.1021/ja991472k
_journal_volume 121
_journal_year 1999
_chemical_formula_sum 'C136 H99 N13 O11 Se4'
_chemical_formula_weight 2407.12
_chemical_name_common 'Se2N4 Rubyrin '
_chemical_name_systematic
; 

 ? 

;
_space_group_IT_number 2
_symmetry_cell_setting triclinic
_symmetry_space_group_name_Hall '-P 1'
_symmetry_space_group_name_H-M 'P -1'
_atom_sites_solution_hydrogens geom
_atom_sites_solution_primary direct
_atom_sites_solution_secondary difmap
_audit_creation_method SHELXL-97
_cell_angle_alpha 91.2480(10)
_cell_angle_beta 112.8150(10)
_cell_angle_gamma 90.3680(10)
_cell_formula_units_Z 2
_cell_length_a 16.8453(3)
_cell_length_b 17.1105(2)
_cell_length_c 21.2573(3)
_cell_measurement_temperature 298(2)
_cell_volume 5645.58(15)
_computing_cell_refinement 'Bruker SMART'
_computing_data_collection 'Bruker SMART'
_computing_data_reduction 'Bruker SHELXTL'
_computing_molecular_graphics 'Bruker SHELXTL'
_computing_publication_material 'Bruker SHELXTL'
_computing_structure_refinement 'SHELXL-97 (Sheldrick, 1997)'
_computing_structure_solution 'SHELXS-97 (Sheldrick, 1990)'
_diffrn_ambient_temperature 298(2)
_diffrn_measured_fraction_theta_full 0.976
_diffrn_measured_fraction_theta_max 0.976
_diffrn_measurement_device_type 'CCD area detector'
_diffrn_measurement_method 'phi and omega scans'
_diffrn_radiation_monochromator graphite
_diffrn_radiation_source 'fine-focus sealed tube'
_diffrn_radiation_type MoK\a
_diffrn_radiation_wavelength 0.71073
_diffrn_reflns_av_R_equivalents 0.0575
_diffrn_reflns_av_sigmaI/netI 0.0972
_diffrn_reflns_limit_h_max 14
_diffrn_reflns_limit_h_min -16
_diffrn_reflns_limit_k_max 17
_diffrn_reflns_limit_k_min -17
_diffrn_reflns_limit_l_max 21
_diffrn_reflns_limit_l_min -21
_diffrn_reflns_number 19762
_diffrn_reflns_theta_full 20.82
_diffrn_reflns_theta_max 20.82
_diffrn_reflns_theta_min 1.76
_exptl_absorpt_coefficient_mu 1.370
_exptl_absorpt_correction_T_max 0.948823
_exptl_absorpt_correction_T_min 0.720472
_exptl_absorpt_correction_type SADABS
_exptl_crystal_colour 'greenish black'
_exptl_crystal_density_diffrn 1.416
_exptl_crystal_description plate
_exptl_crystal_F_000 2460
_exptl_crystal_size_max 0.20
_exptl_crystal_size_mid 0.10
_exptl_crystal_size_min 0.05
_refine_diff_density_max 0.692
_refine_diff_density_min -0.443
_refine_diff_density_rms 0.087
_refine_ls_extinction_method none
_refine_ls_goodness_of_fit_ref 1.107
_refine_ls_hydrogen_treatment mixed
_refine_ls_matrix_type full
_refine_ls_number_parameters 1465
_refine_ls_number_reflns 11511
_refine_ls_number_restraints 137
_refine_ls_restrained_S_all 1.107
_refine_ls_R_factor_all 0.1164
_refine_ls_R_factor_gt 0.0768
_refine_ls_shift/su_max 0.003
_refine_ls_shift/su_mean 0.000
_refine_ls_structure_factor_coef Fsqd
_refine_ls_weighting_details 'calc w=1/[\s^2^(Fo^2^)+(0.1069P)^2^+10.5181P] where P=(Fo^2^+2Fc^2^)/3'
_refine_ls_weighting_scheme calc
_refine_ls_wR_factor_gt 0.2041
_refine_ls_wR_factor_ref 0.2207
_reflns_number_gt 7597
_reflns_number_total 11511
_reflns_threshold_expression >2sigma(I)
_cod_data_source_file ja991472k_3.cif
_cod_data_source_block JA991472K-123
_cod_original_cell_volume 5645.58(14)
_cod_database_code 4116554

loop_
_symmetry_equiv_pos_as_xyz
'x, y, z'
'-x, -y, -z'

loop_
_atom_site_label
_atom_site_type_symbol
_atom_site_fract_x
_atom_site_fract_y
_atom_site_fract_z
_atom_site_U_iso_or_equiv
_atom_site_adp_type
_atom_site_occupancy
_atom_site_symmetry_multiplicity
_atom_site_calc_flag
_atom_site_refinement_flags
Se1 Se 0.18444(7) 1.01145(6) 0.10775(6) 0.0535(4) Uani 1 1 d .
Se2 Se 0.58159(7) 0.61763(7) 0.11521(7) 0.0640(4) Uani 1 1 d .
N1 N 0.1675(5) 0.7298(6) 0.0822(5) 0.060(3) Uani 1 1 d .
H1' H 0.2139 0.7464 0.0786 0.072 Uiso 0.50 1 calc PR
N2 N 0.2812(6) 0.6141(5) 0.0832(5) 0.059(3) Uani 1 1 d .
H2' H 0.3007 0.6611 0.0857 0.071 Uiso 0.50 1 calc PR
N3 N 0.5735(5) 0.8987(5) 0.0933(4) 0.050(2) Uani 1 1 d .
H3' H 0.5254 0.8808 0.0928 0.060 Uiso 0.50 1 calc PR
N4 N 0.4569(5) 1.0131(5) 0.0894(4) 0.050(2) Uani 1 1 d .
H4' H 0.4381 0.9660 0.0880 0.060 Uiso 0.50 1 calc PR
C1 C 0.2794(6) 1.0146(6) 0.0813(5) 0.045(3) Uani 1 1 d .
C2 C 0.2902(6) 0.9407(6) 0.0574(5) 0.048(3) Uani 1 1 d .
H2A H 0.3334 0.9308 0.0414 0.057 Uiso 1 1 calc R
C3 C 0.2321(7) 0.8816(6) 0.0588(5) 0.050(3) Uani 1 1 d .
H3A H 0.2344 0.8307 0.0433 0.060 Uiso 1 1 calc R
C4 C 0.1715(6) 0.9038(6) 0.0843(5) 0.047(3) Uani 1 1 d .
C5 C 0.1104(7) 0.8574(6) 0.0969(5) 0.052(3) Uani 1 1 d .
C6 C 0.0430(6) 0.8975(6) 0.1179(6) 0.047(3) Uani 1 1 d .
C7 C -0.0168(8) 0.9444(7) 0.0751(6) 0.069(3) Uani 1 1 d .
H7A H -0.0170 0.9529 0.0320 0.083 Uiso 1 1 calc R
C8 C -0.0775(8) 0.9798(7) 0.0939(8) 0.075(4) Uani 1 1 d .
H8A H -0.1206 1.0091 0.0626 0.090 Uiso 1 1 calc R
C9 C -0.0745(8) 0.9719(7) 0.1587(8) 0.076(4) Uani 1 1 d .
H9A H -0.1133 0.9981 0.1728 0.091 Uiso 1 1 calc R
C10 C -0.0146(9) 0.9258(8) 0.2016(7) 0.081(4) Uani 1 1 d .
H10A H -0.0133 0.9194 0.2453 0.098 Uiso 1 1 calc R
C11 C 0.0448(8) 0.8878(7) 0.1831(6) 0.073(4) Uani 1 1 d .
H11A H 0.0855 0.8560 0.2137 0.087 Uiso 1 1 calc R
C12 C 0.1060(7) 0.7758(7) 0.0915(5) 0.052(3) Uani 1 1 d .
C13 C 0.0390(7) 0.7233(7) 0.0925(6) 0.059(3) Uani 1 1 d .
H13A H -0.0111 0.7381 0.0977 0.071 Uiso 1 1 calc R
C14 C 0.0608(7) 0.6514(7) 0.0847(6) 0.063(3) Uani 1 1 d .
H14B H 0.0289 0.6062 0.0827 0.075 Uiso 1 1 calc R
C15 C 0.1432(7) 0.6559(6) 0.0798(6) 0.056(3) Uani 1 1 d .
C16 C 0.2012(7) 0.5959(7) 0.0781(6) 0.060(3) Uani 1 1 d .
C17 C 0.1931(8) 0.5140(6) 0.0748(6) 0.064(3) Uani 1 1 d .
H17A H 0.1443 0.4851 0.0707 0.077 Uiso 1 1 calc R
C18 C 0.2709(7) 0.4845(7) 0.0786(6) 0.069(3) Uani 1 1 d .
H18A H 0.2838 0.4318 0.0778 0.083 Uiso 1 1 calc R
C19 C 0.3281(8) 0.5484(6) 0.0841(6) 0.059(3) Uani 1 1 d .
C20 C 0.4154(7) 0.5460(6) 0.0933(6) 0.054(3) Uani 1 1 d .
C21 C 0.4626(7) 0.4737(6) 0.1206(6) 0.050(3) Uani 1 1 d .
C22 C 0.4615(8) 0.4417(8) 0.1787(7) 0.073(4) Uani 1 1 d .
H22A H 0.4307 0.4668 0.2011 0.088 Uiso 1 1 calc R
C23 C 0.5033(10) 0.3752(9) 0.2051(8) 0.092(4) Uani 1 1 d .
H23A H 0.5013 0.3570 0.2454 0.111 Uiso 1 1 calc R
C24 C 0.5471(10) 0.3352(8) 0.1750(10) 0.098(5) Uani 1 1 d .
H24A H 0.5751 0.2894 0.1934 0.118 Uiso 1 1 calc R
C25 C 0.5494(9) 0.3638(8) 0.1162(9) 0.090(4) Uani 1 1 d .
H25A H 0.5787 0.3369 0.0936 0.108 Uiso 1 1 calc R
C26 C 0.5079(8) 0.4333(7) 0.0899(7) 0.070(3) Uani 1 1 d .
H26A H 0.5113 0.4526 0.0504 0.084 Uiso 1 1 calc R
C27 C 0.4593(7) 0.6119(7) 0.0830(6) 0.059(3) Uani 1 1 d .
C28 C 0.4259(7) 0.6826(6) 0.0505(6) 0.056(3) Uani 1 1 d .
H28B H 0.3669 0.6894 0.0282 0.067 Uiso 1 1 calc R
C29 C 0.4834(7) 0.7405(6) 0.0532(6) 0.056(3) Uani 1 1 d .
H29B H 0.4647 0.7889 0.0344 0.067 Uiso 1 1 calc R
C30 C 0.5718(8) 0.7245(6) 0.0853(6) 0.060(3) Uani 1 1 d .
C31 C 0.6449(6) 0.7708(6) 0.0994(5) 0.050(3) Uani 1 1 d .
C32 C 0.7304(7) 0.7332(6) 0.1206(7) 0.052(3) Uani 1 1 d .
C33 C 0.7458(8) 0.6764(7) 0.0804(7) 0.070(4) Uani 1 1 d .
H33A H 0.7024 0.6616 0.0390 0.085 Uiso 1 1 calc R
C34 C 0.8260(11) 0.6405(9) 0.1010(9) 0.089(4) Uani 1 1 d .
H34B H 0.8353 0.6017 0.0735 0.107 Uiso 1 1 calc R
C35 C 0.8895(10) 0.6618(9) 0.1605(11) 0.093(5) Uani 1 1 d .
H35D H 0.9421 0.6367 0.1751 0.112 Uiso 1 1 calc R
C36 C 0.8757(10) 0.7220(9) 0.1999(8) 0.092(4) Uani 1 1 d .
H36A H 0.9199 0.7393 0.2400 0.111 Uiso 1 1 calc R
C37 C 0.7958(8) 0.7556(7) 0.1787(7) 0.068(3) Uani 1 1 d .
H37A H 0.7867 0.7952 0.2057 0.081 Uiso 1 1 calc R
C38 C 0.6435(7) 0.8534(6) 0.0952(5) 0.049(3) Uani 1 1 d .
C39 C 0.7071(8) 0.9047(6) 0.0958(6) 0.062(3) Uani 1 1 d .
H39A H 0.7610 0.8904 0.0974 0.075 Uiso 1 1 calc R
C40 C 0.6791(7) 0.9803(6) 0.0938(6) 0.056(3) Uani 1 1 d .
H40A H 0.7099 1.0255 0.0934 0.068 Uiso 1 1 calc R
C41 C 0.5943(7) 0.9763(7) 0.0923(5) 0.053(3) Uani 1 1 d .
C42 C 0.5347(7) 1.0348(6) 0.0912(5) 0.050(3) Uani 1 1 d .
C43 C 0.5424(7) 1.1195(6) 0.0910(6) 0.058(3) Uani 1 1 d .
H43A H 0.5897 1.1490 0.0923 0.069 Uiso 1 1 calc R
C44 C 0.4658(7) 1.1461(6) 0.0886(5) 0.057(3) Uani 1 1 d .
H44A H 0.4499 1.1982 0.0862 0.068 Uiso 1 1 calc R
C45 C 0.4132(7) 1.0807(6) 0.0903(6) 0.052(3) Uani 1 1 d .
C46 C 0.3301(6) 1.0828(6) 0.0890(5) 0.044(3) Uani 1 1 d .
C47 C 0.2942(7) 1.1582(6) 0.1003(6) 0.047(3) Uani 1 1 d .
C48 C 0.3305(8) 1.2000(7) 0.1610(8) 0.077(4) Uani 1 1 d .
H48A H 0.3814 1.1829 0.1945 0.092 Uiso 1 1 calc R
C49 C 0.2925(10) 1.2668(8) 0.1730(8) 0.090(4) Uani 1 1 d .
H49A H 0.3155 1.2927 0.2153 0.108 Uiso 1 1 calc R
C50 C 0.2205(10) 1.2950(7) 0.1220(10) 0.077(4) Uani 1 1 d .
H50A H 0.1972 1.3419 0.1288 0.093 Uiso 1 1 calc R
C51 C 0.1838(9) 1.2554(9) 0.0628(8) 0.079(4) Uani 1 1 d .
H51B H 0.1336 1.2734 0.0292 0.094 Uiso 1 1 calc R
C52 C 0.2203(8) 1.1888(7) 0.0518(6) 0.068(3) Uani 1 1 d .
H52A H 0.1947 1.1624 0.0099 0.081 Uiso 1 1 calc R
Se3 Se 0.43655(8) 0.23545(6) 0.36499(6) 0.0605(4) Uani 1 1 d .
Se4 Se 0.04490(7) -0.16566(7) 0.38893(7) 0.0610(4) Uani 1 1 d .
N5 N 0.1704(6) 0.2320(5) 0.3940(4) 0.050(2) Uani 1 1 d .
H5' H 0.1898 0.1853 0.3964 0.060 Uiso 0.50 1 calc PR
N6 N 0.0527(5) 0.1157(5) 0.3992(4) 0.051(2) Uani 1 1 d .
H6' H 0.0977 0.0958 0.3958 0.061 Uiso 0.50 1 calc PR
N7 N 0.3376(5) -0.1568(5) 0.4047(4) 0.050(2) Uani 1 1 d .
H7' H 0.3160 -0.1109 0.4014 0.060 Uiso 0.50 1 calc PR
N8 N 0.4512(6) -0.0377(5) 0.3974(4) 0.051(2) Uani 1 1 d .
H8' H 0.4035 -0.0196 0.3970 0.061 Uiso 0.50 1 calc PR
C53 C 0.4596(7) 0.1344(6) 0.4015(5) 0.049(3) Uani 1 1 d .
C54 C 0.4061(6) 0.1188(6) 0.4350(5) 0.046(3) Uani 1 1 d .
H54A H 0.4104 0.0726 0.4583 0.056 Uiso 1 1 calc R
C55 C 0.3462(7) 0.1739(6) 0.4328(5) 0.052(3) Uani 1 1 d .
H55A H 0.3064 0.1663 0.4526 0.062 Uiso 1 1 calc R
C56 C 0.3489(7) 0.2424(6) 0.3986(5) 0.053(3) Uani 1 1 d .
C57 C 0.2903(6) 0.3066(5) 0.3833(6) 0.047(3) Uani 1 1 d .
C58 C 0.3183(7) 0.3800(6) 0.3627(6) 0.053(3) Uani 1 1 d .
C59 C 0.3970(9) 0.4157(8) 0.4038(7) 0.081(4) Uani 1 1 d .
H59A H 0.4337 0.3914 0.4429 0.097 Uiso 1 1 calc R
C60 C 0.4205(10) 0.4887(9) 0.3855(9) 0.092(5) Uani 1 1 d .
H60A H 0.4696 0.5150 0.4153 0.110 Uiso 1 1 calc R
C61 C 0.3725(15) 0.5204(10) 0.3256(12) 0.115(7) Uani 1 1 d .
H61A H 0.3903 0.5659 0.3114 0.138 Uiso 1 1 calc R
C62 C 0.2949(13) 0.4826(11) 0.2854(10) 0.105(6) Uani 1 1 d .
H62A H 0.2596 0.5049 0.2447 0.126 Uiso 1 1 calc R
C63 C 0.2703(8) 0.4165(7) 0.3034(7) 0.070(4) Uani 1 1 d .
H63A H 0.2184 0.3935 0.2746 0.083 Uiso 1 1 calc R
C64 C 0.2117(7) 0.3013(6) 0.3854(6) 0.054(3) Uani 1 1 d .
C65 C 0.1545(7) 0.3668(6) 0.3845(6) 0.055(3) Uani 1 1 d .
H65A H 0.1639 0.4193 0.3790 0.065 Uiso 1 1 calc R
C66 C 0.0850(7) 0.3349(6) 0.3932(5) 0.055(3) Uani 1 1 d .
H66A H 0.0387 0.3621 0.3958 0.066 Uiso 1 1 calc R
C67 C 0.0965(7) 0.2525(6) 0.3978(6) 0.051(3) Uani 1 1 d .
C68 C 0.0381(7) 0.1938(6) 0.4013(6) 0.055(3) Uani 1 1 d .
C69 C -0.0423(8) 0.1982(7) 0.4077(6) 0.064(3) Uani 1 1 d .
H69A H -0.0691 0.2445 0.4112 0.077 Uiso 1 1 calc R
C70 C -0.0754(7) 0.1245(6) 0.4078(6) 0.056(3) Uani 1 1 d .
H70A H -0.1276 0.1115 0.4105 0.067 Uiso 1 1 calc R
C71 C -0.0137(7) 0.0738(6) 0.4030(5) 0.051(3) Uani 1 1 d .
C72 C -0.0178(7) -0.0127(6) 0.3995(5) 0.052(3) Uani 1 1 d .
C73 C -0.1027(7) -0.0494(6) 0.3773(6) 0.049(3) Uani 1 1 d .
C74 C -0.1682(8) -0.0337(7) 0.3136(7) 0.065(3) Uani 1 1 d .
H74A H -0.1575 0.0022 0.2855 0.078 Uiso 1 1 calc R
C75 C -0.2477(9) -0.0703(8) 0.2919(7) 0.078(4) Uani 1 1 d .
H75A H -0.2901 -0.0592 0.2496 0.094 Uiso 1 1 calc R
C76 C -0.2642(9) -0.1245(8) 0.3343(9) 0.082(4) Uani 1 1 d .
H76A H -0.3180 -0.1490 0.3200 0.099 Uiso 1 1 calc R
C77 C -0.2024(10) -0.1417(8) 0.3960(9) 0.082(4) Uani 1 1 d .
H77A H -0.2129 -0.1781 0.4237 0.098 Uiso 1 1 calc R
C78 C -0.1218(8) -0.1027(7) 0.4168(7) 0.067(3) Uani 1 1 d .
H78A H -0.0798 -0.1137 0.4593 0.080 Uiso 1 1 calc R
C79 C 0.0532(7) -0.0582(6) 0.4139(5) 0.050(3) Uani 1 1 d .
C80 C 0.1430(7) -0.0361(6) 0.4459(5) 0.053(3) Uani 1 1 d .
H80A H 0.1602 0.0138 0.4647 0.064 Uiso 1 1 calc R
C81 C 0.2017(7) -0.0913(6) 0.4477(6) 0.054(3) Uani 1 1 d .
H81A H 0.2607 -0.0812 0.4678 0.065 Uiso 1 1 calc R
C82 C 0.1666(7) -0.1670(7) 0.4162(5) 0.060(3) Uani 1 1 d .
C83 C 0.2094(7) -0.2287(6) 0.4031(5) 0.048(3) Uani 1 1 d .
C84 C 0.1600(7) -0.3050(6) 0.3790(7) 0.057(3) Uani 1 1 d .
C85 C 0.1172(8) -0.3386(7) 0.4134(8) 0.084(4) Uani 1 1 d .
H85A H 0.1202 -0.3166 0.4547 0.101 Uiso 1 1 calc R
C86 C 0.0678(11) -0.4074(12) 0.3870(11) 0.114(6) Uani 1 1 d .
H86A H 0.0380 -0.4297 0.4111 0.137 Uiso 1 1 calc R
C87 C 0.0626(10) -0.4413(9) 0.3286(14) 0.114(7) Uani 1 1 d .
H87A H 0.0292 -0.4864 0.3124 0.136 Uiso 1 1 calc R
C88 C 0.1055(10) -0.4108(10) 0.2928(9) 0.099(5) Uani 1 1 d .
H88A H 0.1021 -0.4340 0.2518 0.119 Uiso 1 1 calc R
C89 C 0.1554(8) -0.3427(8) 0.3194(8) 0.081(4) Uani 1 1 d .
H89A H 0.1869 -0.3221 0.2959 0.098 Uiso 1 1 calc R
C90 C 0.2952(7) -0.2256(6) 0.4070(5) 0.050(3) Uani 1 1 d .
C91 C 0.3580(8) -0.2847(6) 0.4153(6) 0.062(3) Uani 1 1 d .
H91A H 0.3496 -0.3376 0.4203 0.075 Uiso 1 1 calc R
C92 C 0.4302(8) -0.2534(7) 0.4148(6) 0.061(3) Uani 1 1 d .
H92A H 0.4794 -0.2803 0.4181 0.073 Uiso 1 1 calc R
C93 C 0.4189(7) -0.1724(6) 0.4084(5) 0.045(3) Uani 1 1 d .
C94 C 0.4748(7) -0.1119(6) 0.4031(5) 0.049(3) Uani 1 1 d .
C95 C 0.5573(7) -0.1212(7) 0.3994(5) 0.050(3) Uani 1 1 d .
H95A H 0.5855 -0.1680 0.4004 0.060 Uiso 1 1 calc R
C96 C 0.5858(7) -0.0501(6) 0.3941(5) 0.050(3) Uani 1 1 d .
H96A H 0.6384 -0.0373 0.3920 0.059 Uiso 1 1 calc R
C97 C 0.5177(7) 0.0044(7) 0.3923(5) 0.052(3) Uani 1 1 d .
C98 C 0.5200(6) 0.0857(6) 0.3872(5) 0.046(3) Uani 1 1 d .
C99 C 0.5860(7) 0.1226(6) 0.3656(6) 0.049(3) Uani 1 1 d .
C100 C 0.5922(7) 0.1016(7) 0.3047(6) 0.058(3) Uani 1 1 d .
H10B H 0.5551 0.0631 0.2769 0.069 Uiso 1 1 calc R
C101 C 0.6508(9) 0.1355(7) 0.2840(7) 0.070(4) Uani 1 1 d .
H10C H 0.6537 0.1199 0.2428 0.084 Uiso 1 1 calc R
C102 C 0.7064(8) 0.1934(9) 0.3244(8) 0.077(4) Uani 1 1 d .
H10D H 0.7457 0.2174 0.3097 0.093 Uiso 1 1 calc R
C103 C 0.7037(8) 0.2147(8) 0.3840(9) 0.083(4) Uani 1 1 d .
H10E H 0.7428 0.2519 0.4120 0.100 Uiso 1 1 calc R
C104 C 0.6423(8) 0.1812(7) 0.4048(6) 0.065(3) Uani 1 1 d .
H10F H 0.6389 0.1984 0.4455 0.078 Uiso 1 1 calc R
N1S N 1.0032(10) 0.4271(8) 0.1325(9) 0.106(4) Uani 1 1 d D
O1S O 1.0729(8) 0.4212(8) 0.1707(8) 0.153(5) Uani 1 1 d D
O2S O 0.9872(9) 0.4502(10) 0.0746(8) 0.177(7) Uani 1 1 d D
C1S C 0.9297(8) 0.4133(6) 0.1490(8) 0.096(5) Uani 1 1 d GD
C2S C 0.9428(8) 0.3792(7) 0.2103(6) 0.115(5) Uani 1 1 d GD
H2SA H 0.9987 0.3680 0.2397 0.138 Uiso 1 1 calc R
C3S C 0.8757(13) 0.3611(7) 0.2291(6) 0.155(10) Uani 1 1 d GD
H3SA H 0.8857 0.3373 0.2704 0.185 Uiso 1 1 calc R
C4S C 0.8012(10) 0.3771(8) 0.1899(9) 0.156(9) Uani 1 1 d GD
H4SA H 0.7566 0.3654 0.2039 0.187 Uiso 1 1 calc R
C5S C 0.7790(6) 0.4125(7) 0.1246(8) 0.139(8) Uani 1 1 d GD
H5SA H 0.7222 0.4244 0.0980 0.167 Uiso 1 1 calc R
C6S C 0.8431(10) 0.4278(6) 0.1027(5) 0.117(6) Uani 1 1 d GD
H6SA H 0.8313 0.4470 0.0595 0.140 Uiso 1 1 calc R
N2S N -0.3692(14) -0.3602(9) 0.3765(12) 0.186(10) Uani 1 1 d DU
O3S O -0.3470(11) -0.3028(10) 0.4097(11) 0.212(9) Uani 1 1 d D
O4S O -0.4121(16) -0.3551(12) 0.3138(13) 0.312(15) Uani 1 1 d D
C7S C -0.3559(9) -0.4379(9) 0.3972(10) 0.121(6) Uani 1 1 d D
C8S C -0.3166(9) -0.4481(11) 0.4666(9) 0.142(8) Uani 1 1 d D
H8SA H -0.3002 -0.4045 0.4960 0.170 Uiso 1 1 calc R
C9S C -0.3013(11) -0.5227(10) 0.4936(9) 0.134(7) Uani 1 1 d D
H9SA H -0.2718 -0.5299 0.5401 0.161 Uiso 1 1 calc R
C10S C -0.3299(11) -0.5817(10) 0.4509(11) 0.131(7) Uani 1 1 d D
H10G H -0.3289 -0.6307 0.4691 0.157 Uiso 1 1 calc R
C11S C -0.3612(12) -0.5776(10) 0.3819(11) 0.141(7) Uani 1 1 d D
H11B H -0.3687 -0.6227 0.3549 0.170 Uiso 1 1 calc R
C12S C -0.3818(11) -0.5052(12) 0.3522(9) 0.146(7) Uani 1 1 d D
H12A H -0.4111 -0.5006 0.3054 0.175 Uiso 1 1 calc R
N3S N -0.1470(14) -0.5733(14) 0.3951(12) 0.140(8) Uani 1 1 d .
O5S O -0.1836(16) -0.6199(10) 0.3540(11) 0.195(10) Uani 1 1 d .
O6S O -0.0943(14) -0.5870(12) 0.4443(11) 0.204(8) Uani 1 1 d .
C13S C -0.1514(12) -0.4860(10) 0.3887(10) 0.225(18) Uani 1 1 d D
C14S C -0.1956(14) -0.4717(10) 0.3195(10) 0.178(10) Uani 1 1 d D
H14A H -0.2158 -0.5126 0.2875 0.214 Uiso 1 1 calc R
C15S C -0.2086(15) -0.3936(11) 0.2997(10) 0.151(9) Uani 1 1 d D
H15A H -0.2426 -0.3798 0.2554 0.182 Uiso 1 1 calc R
C16S C -0.1699(12) -0.3421(10) 0.3473(12) 0.127(7) Uani 1 1 d D
H16A H -0.1643 -0.2926 0.3322 0.153 Uiso 1 1 calc R
C17S C -0.136(2) -0.3494(10) 0.4171(12) 0.217(15) Uani 1 1 d D
H17B H -0.1257 -0.3068 0.4472 0.260 Uiso 1 1 calc R
C18S C -0.1176(15) -0.4249(14) 0.4386(11) 0.52(6) Uani 1 1 d D
H18B H -0.0845 -0.4355 0.4839 0.623 Uiso 1 1 calc R
O7S O 0.3107(11) -0.3261(8) 0.2333(7) 0.166(7) Uani 1 1 d .
O8S O 0.2432(10) -0.2192(9) 0.2442(7) 0.157(5) Uani 1 1 d .
N4S N 0.3031(12) -0.2549(14) 0.2351(7) 0.136(7) Uani 1 1 d .
C19S C 0.3694(12) -0.2056(11) 0.2286(8) 0.107(6) Uani 1 1 d D
C20S C 0.4387(14) -0.2399(11) 0.2218(7) 0.126(8) Uani 1 1 d D
H20A H 0.4446 -0.2939 0.2225 0.152 Uiso 1 1 calc R
C21S C 0.5012(12) -0.1901(15) 0.2136(10) 0.150(9) Uani 1 1 d D
H21A H 0.5473 -0.2105 0.2051 0.180 Uiso 1 1 calc R
C22S C 0.4926(12) -0.1152(13) 0.2183(9) 0.115(6) Uani 1 1 d D
H22B H 0.5368 -0.0838 0.2164 0.139 Uiso 1 1 calc R
C23S C 0.4249(13) -0.0775(10) 0.2258(8) 0.112(6) Uani 1 1 d D
H23B H 0.4229 -0.0232 0.2272 0.134 Uiso 1 1 calc R
C24S C 0.3593(10) -0.1235(11) 0.2312(7) 0.114(5) Uani 1 1 d D
H24B H 0.3117 -0.1016 0.2362 0.136 Uiso 1 1 calc R
O9S O 0.7380(10) 0.2051(11) 0.0797(9) 0.171(7) Uani 1 1 d .
O10S O 0.7767(11) 0.1675(10) 0.1848(9) 0.200(7) Uani 1 1 d .
N5S N 0.7918(11) 0.1911(10) 0.1361(10) 0.123(5) Uani 1 1 d .
C25S C 0.8853(10) 0.1926(9) 0.1495(9) 0.097(5) Uani 1 1 d D
C26S C 0.9487(14) 0.1737(9) 0.2111(8) 0.118(6) Uani 1 1 d D
H26B H 0.9336 0.1585 0.2468 0.142 Uiso 1 1 calc R
C27S C 1.0354(12) 0.1771(10) 0.2203(9) 0.122(6) Uani 1 1 d D
H27A H 1.0791 0.1698 0.2629 0.146 Uiso 1 1 calc R
C28S C 1.0525(11) 0.1908(12) 0.1676(11) 0.130(7) Uani 1 1 d D
H28A H 1.1093 0.1856 0.1719 0.156 Uiso 1 1 calc R
C29S C 0.9925(11) 0.2128(10) 0.1046(9) 0.111(6) Uani 1 1 d D
H29A H 1.0103 0.2281 0.0704 0.134 Uiso 1 1 calc R
C30S C 0.9073(11) 0.2116(9) 0.0937(7) 0.111(6) Uani 1 1 d D
H30A H 0.8652 0.2227 0.0512 0.134 Uiso 1 1 calc R
O1A O 0.2717(9) -0.0118(8) 0.3346(9) 0.191(7) Uani 1 1 d .
H1AC H 0.2911 -0.0339 0.3092 0.287 Uiso 1 1 calc R
C1A C 0.2143(12) 0.0385(10) 0.3003(9) 0.118(6) Uani 1 1 d .
H1AA H 0.1681 0.0117 0.2633 0.142 Uiso 1 1 calc R
H1AB H 0.2405 0.0764 0.2806 0.142 Uiso 1 1 calc R
C2A C 0.1829(14) 0.0748(12) 0.3411(12) 0.163(8) Uani 1 1 d .
H2AA H 0.1413 0.1122 0.3156 0.245 Uiso 1 1 calc R
H2AB H 0.2289 0.1012 0.3776 0.245 Uiso 1 1 calc R
H2AC H 0.1559 0.0372 0.3595 0.245 Uiso 1 1 calc R

loop_
_atom_site_aniso_label
_atom_site_aniso_U_11
_atom_site_aniso_U_22
_atom_site_aniso_U_33
_atom_site_aniso_U_23
_atom_site_aniso_U_13
_atom_site_aniso_U_12
Se1 0.0509(7) 0.0483(7) 0.0665(8) -0.0007(6) 0.0285(6) -0.0010(5)
Se2 0.0503(7) 0.0490(7) 0.0916(10) 0.0080(7) 0.0262(7) -0.0020(6)
N1 0.042(6) 0.058(7) 0.084(7) -0.001(5) 0.030(5) -0.013(5)
N2 0.051(6) 0.049(6) 0.085(7) 0.006(5) 0.035(5) -0.006(5)
N3 0.036(5) 0.040(6) 0.079(7) -0.002(5) 0.026(5) -0.004(4)
N4 0.041(6) 0.035(5) 0.078(7) 0.003(5) 0.026(5) -0.001(5)
C1 0.032(6) 0.052(7) 0.050(7) -0.003(6) 0.014(5) 0.001(5)
C2 0.030(6) 0.058(8) 0.059(8) 0.000(6) 0.021(5) -0.002(6)
C3 0.049(7) 0.051(7) 0.052(7) 0.005(6) 0.021(6) 0.003(6)
C4 0.038(6) 0.045(7) 0.058(7) 0.001(5) 0.019(6) -0.006(5)
C5 0.043(7) 0.055(8) 0.060(8) 0.010(6) 0.020(6) 0.011(6)
C6 0.037(7) 0.041(6) 0.061(8) 0.004(6) 0.017(6) -0.017(5)
C7 0.065(8) 0.075(9) 0.068(9) 0.020(7) 0.025(8) 0.021(7)
C8 0.067(9) 0.072(9) 0.086(11) 0.008(8) 0.027(8) 0.015(7)
C9 0.067(9) 0.068(9) 0.104(12) 0.003(9) 0.045(9) 0.017(8)
C10 0.088(10) 0.089(10) 0.078(10) 0.005(8) 0.044(9) 0.015(9)
C11 0.071(9) 0.081(9) 0.061(9) 0.017(7) 0.018(7) 0.008(7)
C12 0.046(7) 0.056(8) 0.056(8) 0.003(6) 0.024(6) 0.000(6)
C13 0.042(7) 0.053(8) 0.089(9) 0.002(7) 0.032(7) -0.015(6)
C14 0.052(8) 0.054(9) 0.079(9) 0.010(7) 0.021(7) -0.015(6)
C15 0.054(8) 0.042(8) 0.076(9) 0.001(6) 0.029(7) -0.015(6)
C16 0.052(8) 0.053(8) 0.080(9) 0.008(6) 0.030(7) -0.002(6)
C17 0.066(9) 0.036(7) 0.095(10) 0.004(6) 0.037(7) -0.009(6)
C18 0.052(8) 0.048(8) 0.104(11) 0.005(7) 0.028(7) 0.001(7)
C19 0.076(9) 0.035(7) 0.073(9) -0.004(6) 0.037(7) -0.003(7)
C20 0.052(8) 0.050(8) 0.064(8) -0.002(6) 0.028(6) -0.009(6)
C21 0.059(7) 0.037(7) 0.063(8) -0.001(6) 0.034(7) -0.003(6)
C22 0.071(9) 0.073(10) 0.075(10) -0.007(8) 0.028(8) -0.006(8)
C23 0.094(11) 0.077(11) 0.088(12) 0.014(9) 0.014(9) 0.009(9)
C24 0.088(12) 0.049(9) 0.125(15) 0.018(10) 0.005(11) 0.008(8)
C25 0.111(12) 0.039(8) 0.131(14) -0.004(9) 0.058(11) 0.009(8)
C26 0.081(9) 0.054(8) 0.087(10) 0.002(7) 0.044(8) -0.001(7)
C27 0.047(7) 0.072(9) 0.069(8) 0.000(7) 0.033(6) 0.006(7)
C28 0.037(7) 0.054(7) 0.076(9) 0.006(6) 0.021(6) -0.003(6)
C29 0.040(7) 0.048(7) 0.080(9) 0.012(6) 0.022(6) 0.002(6)
C30 0.064(9) 0.049(7) 0.068(8) 0.001(6) 0.028(7) 0.003(7)
C31 0.035(7) 0.052(8) 0.070(8) -0.001(6) 0.028(6) -0.015(6)
C32 0.041(8) 0.046(7) 0.080(9) 0.006(7) 0.035(8) -0.003(6)
C33 0.074(10) 0.064(8) 0.092(10) -0.004(8) 0.053(8) -0.006(7)
C34 0.073(11) 0.089(11) 0.127(14) 0.004(10) 0.064(11) 0.018(9)
C35 0.067(11) 0.076(11) 0.149(17) 0.043(11) 0.053(12) 0.011(9)
C36 0.076(12) 0.092(11) 0.098(12) 0.009(10) 0.022(9) 0.000(9)
C37 0.046(8) 0.074(9) 0.089(11) 0.010(8) 0.032(8) 0.002(7)
C38 0.041(7) 0.042(7) 0.065(8) 0.001(6) 0.022(6) -0.006(6)
C39 0.069(8) 0.038(7) 0.095(10) 0.001(6) 0.048(7) 0.003(7)
C40 0.050(8) 0.050(8) 0.079(9) 0.003(6) 0.036(6) -0.013(6)
C41 0.036(7) 0.057(8) 0.060(8) 0.009(6) 0.013(6) 0.000(6)
C42 0.045(7) 0.041(7) 0.069(8) 0.004(6) 0.027(6) -0.011(6)
C43 0.051(8) 0.048(8) 0.077(9) 0.006(6) 0.028(7) -0.006(6)
C44 0.055(8) 0.042(7) 0.071(8) -0.004(6) 0.023(6) -0.006(6)
C45 0.044(7) 0.041(7) 0.074(8) 0.003(6) 0.024(6) -0.008(6)
C46 0.034(6) 0.037(7) 0.059(7) 0.006(5) 0.017(5) -0.007(5)
C47 0.039(7) 0.038(7) 0.057(8) -0.007(6) 0.011(6) -0.006(6)
C48 0.056(8) 0.061(8) 0.106(12) -0.015(8) 0.024(8) 0.018(7)
C49 0.102(12) 0.068(10) 0.104(12) -0.038(9) 0.047(11) -0.008(9)
C50 0.078(10) 0.048(8) 0.123(14) 0.016(10) 0.056(10) 0.022(8)
C51 0.086(10) 0.077(10) 0.081(11) 0.020(9) 0.040(9) 0.029(9)
C52 0.072(9) 0.059(8) 0.065(9) -0.002(7) 0.020(8) 0.003(7)
Se3 0.0638(8) 0.0496(7) 0.0816(9) 0.0165(6) 0.0419(7) 0.0182(6)
Se4 0.0525(7) 0.0478(7) 0.0833(9) -0.0059(6) 0.0273(7) 0.0049(6)
N5 0.050(6) 0.039(6) 0.061(6) -0.004(4) 0.022(5) 0.006(5)
N6 0.044(6) 0.045(6) 0.069(7) 0.004(5) 0.028(5) 0.014(5)
N7 0.050(6) 0.036(5) 0.069(6) 0.005(4) 0.029(5) 0.009(5)
N8 0.053(6) 0.038(6) 0.069(7) -0.006(5) 0.032(5) -0.001(5)
C53 0.048(7) 0.041(6) 0.056(7) -0.004(5) 0.017(6) 0.008(5)
C54 0.052(7) 0.040(6) 0.055(7) 0.010(5) 0.029(6) 0.015(6)
C55 0.047(7) 0.050(7) 0.058(8) 0.000(6) 0.020(6) 0.009(6)
C56 0.060(8) 0.050(7) 0.050(7) 0.005(6) 0.022(6) 0.007(6)
C57 0.034(7) 0.034(6) 0.078(8) -0.001(6) 0.026(6) 0.004(5)
C58 0.046(8) 0.040(7) 0.078(9) 0.004(7) 0.030(7) 0.008(6)
C59 0.074(10) 0.084(11) 0.099(11) 0.001(9) 0.049(9) 0.013(8)
C60 0.103(12) 0.063(10) 0.142(15) -0.025(10) 0.083(12) -0.042(9)
C61 0.162(19) 0.076(12) 0.17(2) 0.065(13) 0.133(17) 0.053(14)
C62 0.102(14) 0.107(15) 0.133(16) 0.036(12) 0.074(13) 0.040(11)
C63 0.072(9) 0.048(8) 0.092(11) 0.013(8) 0.036(8) 0.009(7)
C64 0.049(8) 0.039(7) 0.072(8) -0.007(6) 0.022(6) 0.003(6)
C65 0.047(7) 0.044(7) 0.077(9) 0.013(6) 0.028(6) 0.015(6)
C66 0.051(7) 0.043(7) 0.070(8) -0.001(6) 0.024(6) 0.014(6)
C67 0.040(7) 0.034(7) 0.080(9) 0.002(6) 0.024(6) -0.003(6)
C68 0.047(7) 0.042(8) 0.076(9) -0.001(6) 0.022(6) 0.012(6)
C69 0.072(9) 0.050(8) 0.075(9) -0.005(6) 0.035(7) 0.024(7)
C70 0.051(7) 0.047(8) 0.080(9) 0.004(6) 0.036(7) 0.017(6)
C71 0.046(7) 0.044(7) 0.069(8) 0.006(6) 0.030(6) -0.001(6)
C72 0.048(8) 0.054(8) 0.060(8) -0.002(6) 0.028(6) 0.007(6)
C73 0.049(8) 0.044(7) 0.062(8) 0.004(6) 0.030(7) 0.010(6)
C74 0.053(8) 0.073(9) 0.075(10) -0.005(7) 0.031(8) 0.000(7)
C75 0.060(10) 0.081(10) 0.091(11) -0.017(9) 0.027(8) 0.012(8)
C76 0.067(10) 0.072(10) 0.128(14) -0.042(10) 0.064(11) -0.017(8)
C77 0.070(10) 0.092(11) 0.103(12) 0.012(9) 0.055(10) 0.014(9)
C78 0.054(9) 0.074(9) 0.084(10) -0.004(8) 0.040(7) 0.009(7)
C79 0.044(7) 0.054(7) 0.062(8) 0.001(6) 0.030(6) 0.013(6)
C80 0.054(8) 0.043(7) 0.071(8) 0.008(6) 0.034(7) 0.009(6)
C81 0.053(7) 0.040(7) 0.073(8) 0.002(6) 0.030(6) 0.005(6)
C82 0.061(8) 0.070(9) 0.050(8) 0.013(6) 0.023(6) 0.023(7)
C83 0.042(7) 0.031(6) 0.072(8) -0.001(6) 0.023(6) 0.001(5)
C84 0.054(8) 0.040(7) 0.077(9) 0.004(7) 0.025(7) 0.008(6)
C85 0.075(9) 0.045(8) 0.139(13) 0.013(8) 0.048(9) -0.013(7)
C86 0.101(14) 0.102(16) 0.156(18) 0.038(13) 0.064(14) 0.014(12)
C87 0.055(10) 0.056(10) 0.21(2) -0.010(13) 0.032(13) -0.006(8)
C88 0.069(10) 0.082(12) 0.128(14) -0.040(10) 0.020(10) 0.004(9)
C89 0.061(9) 0.062(9) 0.117(13) -0.007(9) 0.031(9) 0.003(7)
C90 0.057(8) 0.038(7) 0.058(8) 0.004(5) 0.026(6) 0.010(6)
C91 0.079(9) 0.038(7) 0.074(9) 0.009(6) 0.032(7) 0.015(7)
C92 0.048(8) 0.062(9) 0.078(9) 0.012(7) 0.028(7) 0.004(6)
C93 0.053(7) 0.029(7) 0.062(8) 0.012(5) 0.031(6) 0.014(6)
C94 0.058(8) 0.045(8) 0.041(7) -0.002(5) 0.017(6) 0.013(6)
C95 0.048(7) 0.050(8) 0.059(8) 0.007(6) 0.028(6) 0.018(6)
C96 0.045(7) 0.050(7) 0.067(8) 0.012(6) 0.035(6) 0.012(6)
C97 0.056(8) 0.053(8) 0.051(7) 0.003(6) 0.024(6) 0.017(7)
C98 0.038(6) 0.048(7) 0.052(7) 0.008(5) 0.018(6) 0.012(6)
C99 0.058(8) 0.036(6) 0.056(8) 0.005(6) 0.025(7) 0.015(6)
C100 0.053(7) 0.062(8) 0.055(8) -0.012(6) 0.019(7) -0.007(6)
C101 0.078(9) 0.063(9) 0.084(10) 0.006(8) 0.048(9) 0.000(8)
C102 0.059(9) 0.096(11) 0.100(12) 0.019(10) 0.056(9) 0.009(8)
C103 0.054(9) 0.078(10) 0.127(14) -0.004(9) 0.044(9) -0.008(7)
C104 0.056(8) 0.069(9) 0.066(9) -0.014(7) 0.020(7) 0.012(7)
N1S 0.079(11) 0.111(11) 0.129(14) -0.002(10) 0.043(11) -0.038(9)
O1S 0.072(8) 0.178(13) 0.187(14) 0.004(10) 0.028(9) -0.010(9)
O2S 0.150(13) 0.238(17) 0.137(12) 0.014(12) 0.048(10) -0.095(11)
C1S 0.111(15) 0.066(10) 0.095(13) -0.010(9) 0.022(12) 0.001(9)
C2S 0.110(14) 0.105(13) 0.118(16) -0.014(12) 0.032(13) 0.008(11)
C3S 0.096(14) 0.28(3) 0.086(14) 0.018(15) 0.036(13) 0.064(18)
C4S 0.17(3) 0.19(2) 0.137(19) 0.000(17) 0.089(19) 0.008(18)
C5S 0.050(10) 0.160(18) 0.19(2) -0.053(17) 0.032(13) -0.019(11)
C6S 0.127(16) 0.097(12) 0.109(14) 0.008(10) 0.027(14) 0.003(12)
N2S 0.173(19) 0.074(12) 0.22(2) 0.040(14) -0.020(16) 0.038(13)
O3S 0.180(15) 0.117(12) 0.33(3) -0.006(14) 0.084(16) 0.046(12)
O4S 0.28(3) 0.21(2) 0.36(3) 0.07(2) 0.02(2) 0.134(19)
C7S 0.092(13) 0.124(17) 0.17(2) 0.019(16) 0.075(14) 0.008(12)
C8S 0.150(18) 0.18(2) 0.091(15) -0.049(15) 0.044(13) -0.014(15)
C9S 0.23(2) 0.042(9) 0.125(16) -0.005(11) 0.070(15) 0.005(12)
C10S 0.141(16) 0.107(17) 0.140(19) 0.034(15) 0.049(15) -0.003(12)
C11S 0.19(2) 0.072(13) 0.13(2) -0.020(13) 0.031(16) -0.020(13)
C12S 0.158(18) 0.148(19) 0.115(16) -0.046(17) 0.038(14) -0.012(16)
N3S 0.133(17) 0.16(2) 0.127(19) 0.062(17) 0.049(14) 0.041(15)
O5S 0.32(3) 0.117(12) 0.23(2) 0.001(12) 0.20(2) -0.028(13)
O6S 0.24(2) 0.211(19) 0.184(18) 0.037(16) 0.100(16) 0.081(16)
C13S 0.20(2) 0.29(3) 0.31(3) 0.27(3) 0.21(3) 0.20(2)
C14S 0.23(3) 0.086(15) 0.26(3) -0.065(17) 0.15(2) -0.029(16)
C15S 0.25(3) 0.080(14) 0.107(16) -0.004(12) 0.055(16) -0.003(15)
C16S 0.140(17) 0.102(16) 0.16(2) 0.025(16) 0.078(16) 0.001(13)
C17S 0.38(4) 0.077(15) 0.16(2) -0.011(16) 0.07(3) -0.07(2)
C18S 0.23(4) 0.94(12) 0.48(7) -0.61(8) 0.28(5) -0.40(6)
O7S 0.248(18) 0.096(9) 0.121(11) 0.021(9) 0.033(10) 0.021(11)
O8S 0.152(13) 0.181(14) 0.129(11) 0.042(10) 0.044(10) 0.010(11)
N4S 0.111(14) 0.21(2) 0.081(10) 0.015(12) 0.022(9) 0.060(16)
C19S 0.101(15) 0.129(17) 0.078(11) 0.006(11) 0.020(10) -0.063(13)
C20S 0.108(15) 0.18(2) 0.055(10) -0.019(11) -0.005(11) 0.059(16)
C21S 0.095(15) 0.23(3) 0.117(16) -0.062(19) 0.039(13) -0.001(19)
C22S 0.112(16) 0.144(18) 0.091(13) -0.002(13) 0.041(11) 0.021(14)
C23S 0.111(14) 0.117(14) 0.085(12) 0.017(10) 0.013(11) -0.020(14)
C24S 0.107(14) 0.123(16) 0.082(12) 0.015(11) 0.004(10) -0.004(12)
O9S 0.120(11) 0.249(18) 0.132(12) -0.055(13) 0.040(10) -0.041(11)
O10S 0.212(16) 0.234(17) 0.221(17) -0.064(13) 0.161(15) -0.094(13)
N5S 0.113(14) 0.158(14) 0.121(14) -0.039(12) 0.075(12) -0.055(11)
C25S 0.102(13) 0.101(12) 0.099(13) -0.009(10) 0.051(12) -0.025(10)
C26S 0.17(2) 0.107(13) 0.095(15) 0.011(11) 0.067(14) 0.008(13)
C27S 0.110(16) 0.138(16) 0.119(17) 0.016(12) 0.044(13) 0.037(12)
C28S 0.120(17) 0.171(19) 0.119(16) -0.005(14) 0.067(17) 0.023(14)
C29S 0.082(12) 0.150(16) 0.119(16) -0.027(13) 0.060(12) -0.043(11)
C30S 0.144(17) 0.117(13) 0.069(11) -0.016(9) 0.038(11) -0.050(12)
O1A 0.128(11) 0.121(11) 0.31(2) 0.044(12) 0.074(12) 0.029(9)
C1A 0.132(15) 0.102(13) 0.107(14) -0.009(11) 0.032(12) 0.053(12)
C2A 0.157(19) 0.119(17) 0.22(3) -0.006(17) 0.086(19) -0.042(14)

loop_
_atom_type_symbol
_atom_type_description
_atom_type_scat_dispersion_real
_atom_type_scat_dispersion_imag
_atom_type_scat_source
C C 0.0033 0.0016 'International Tables Vol C Tables 4.2.6.8 and 6.1.1.4'
H H 0.0000 0.0000 'International Tables Vol C Tables 4.2.6.8 and 6.1.1.4'
N N 0.0061 0.0033 'International Tables Vol C Tables 4.2.6.8 and 6.1.1.4'
Se Se -0.0929 2.2259 'International Tables Vol C Tables 4.2.6.8 and 6.1.1.4'
O O 0.0106 0.0060 'International Tables Vol C Tables 4.2.6.8 and 6.1.1.4'

loop_
_geom_angle_atom_site_label_1
_geom_angle_atom_site_label_2
_geom_angle_atom_site_label_3
_geom_angle
C4 Se1 C1 88.5(5)
C27 Se2 C30 88.6(5)
C15 N1 C12 108.3(9)
C16 N2 C19 111.7(9)
C41 N3 C38 108.8(8)
C42 N4 C45 107.0(8)
C2 C1 C46 128.6(9)
C2 C1 Se1 109.1(7)
C46 C1 Se1 122.2(8)
C1 C2 C3 116.4(9)
C4 C3 C2 116.0(10)
C3 C4 C5 129.0(10)
C3 C4 Se1 109.8(7)
C5 C4 Se1 121.0(8)
C12 C5 C4 124.5(9)
C12 C5 C6 116.6(9)
C4 C5 C6 118.9(9)
C7 C6 C11 118.8(11)
C7 C6 C5 121.5(10)
C11 C6 C5 119.7(10)
C6 C7 C8 121.4(12)
C9 C8 C7 119.9(12)
C10 C9 C8 118.8(12)
C9 C10 C11 122.2(12)
C10 C11 C6 118.9(11)
N1 C12 C5 124.4(10)
N1 C12 C13 106.5(9)
C5 C12 C13 129.1(10)
C14 C13 C12 108.5(10)
C13 C14 C15 106.8(10)
N1 C15 C14 109.8(10)
N1 C15 C16 119.0(10)
C14 C15 C16 131.0(11)
N2 C16 C17 107.6(10)
N2 C16 C15 120.6(10)
C17 C16 C15 131.7(11)
C18 C17 C16 107.3(10)
C17 C18 C19 108.4(10)
N2 C19 C20 126.7(10)
N2 C19 C18 105.0(10)
C20 C19 C18 128.2(10)
C19 C20 C27 122.1(10)
C19 C20 C21 117.5(9)
C27 C20 C21 120.2(10)
C26 C21 C22 115.4(11)
C26 C21 C20 123.5(10)
C22 C21 C20 121.1(11)
C23 C22 C21 123.0(13)
C24 C23 C22 121.9(15)
C23 C24 C25 117.8(13)
C24 C25 C26 120.3(14)
C21 C26 C25 121.7(12)
C20 C27 C28 129.4(10)
C20 C27 Se2 122.2(9)
C28 C27 Se2 108.3(8)
C29 C28 C27 117.6(10)
C28 C29 C30 117.8(10)
C31 C30 C29 132.0(10)
C31 C30 Se2 120.5(8)
C29 C30 Se2 107.4(8)
C30 C31 C38 123.7(10)
C30 C31 C32 119.3(10)
C38 C31 C32 117.0(9)
C37 C32 C33 117.9(11)
C37 C32 C31 121.0(11)
C33 C32 C31 121.1(12)
C32 C33 C34 120.9(13)
C35 C34 C33 120.2(15)
C34 C35 C36 119.2(15)
C37 C36 C35 119.2(14)
C32 C37 C36 122.5(13)
C39 C38 N3 106.8(9)
C39 C38 C31 129.6(10)
N3 C38 C31 123.5(9)
C40 C39 C38 109.8(10)
C39 C40 C41 107.0(10)
N3 C41 C40 107.5(9)
N3 C41 C42 120.2(9)
C40 C41 C42 132.2(10)
N4 C42 C41 119.0(9)
N4 C42 C43 110.8(9)
C41 C42 C43 130.2(10)
C44 C43 C42 104.8(9)
C43 C44 C45 108.8(10)
N4 C45 C46 124.5(9)
N4 C45 C44 108.4(9)
C46 C45 C44 127.0(10)
C45 C46 C1 122.3(9)
C45 C46 C47 119.8(9)
C1 C46 C47 117.8(9)
C48 C47 C52 116.4(10)
C48 C47 C46 121.5(10)
C52 C47 C46 122.1(10)
C47 C48 C49 120.9(13)
C50 C49 C48 119.6(13)
C51 C50 C49 120.5(12)
C50 C51 C52 119.6(13)
C51 C52 C47 122.9(12)
C56 Se3 C53 88.1(5)
C79 Se4 C82 89.2(5)
C67 N5 C64 107.5(8)
C71 N6 C68 110.4(8)
C93 N7 C90 110.1(8)
C94 N8 C97 106.6(9)
C54 C53 C98 130.7(9)
C54 C53 Se3 109.1(7)
C98 C53 Se3 120.0(8)
C55 C54 C53 117.6(9)
C54 C55 C56 115.7(10)
C55 C56 C57 128.0(10)
C55 C56 Se3 109.5(7)
C57 C56 Se3 122.2(8)
C64 C57 C56 122.9(10)
C64 C57 C58 119.7(9)
C56 C57 C58 117.3(9)
C63 C58 C59 116.8(11)
C63 C58 C57 122.8(11)
C59 C58 C57 120.4(11)
C58 C59 C60 119.7(13)
C61 C60 C59 120.7(16)
C60 C61 C62 117.8(15)
C63 C62 C61 122.0(16)
C62 C63 C58 122.7(14)
C57 C64 N5 126.4(9)
C57 C64 C65 126.7(10)
N5 C64 C65 106.7(9)
C66 C65 C64 106.6(9)
C65 C66 C67 107.5(9)
N5 C67 C68 119.8(9)
N5 C67 C66 111.6(9)
C68 C67 C66 128.4(10)
N6 C68 C69 104.6(9)
N6 C68 C67 123.3(9)
C69 C68 C67 132.1(10)
C70 C69 C68 110.5(9)
C69 C70 C71 105.0(10)
N6 C71 C70 109.5(9)
N6 C71 C72 123.0(9)
C70 C71 C72 127.5(10)
C79 C72 C73 119.6(10)
C79 C72 C71 123.3(10)
C73 C72 C71 117.0(9)
C78 C73 C74 116.9(11)
C78 C73 C72 121.3(11)
C74 C73 C72 121.8(10)
C75 C74 C73 121.6(12)
C74 C75 C76 119.3(13)
C77 C76 C75 120.8(13)
C76 C77 C78 118.4(13)
C73 C78 C77 123.0(13)
C72 C79 C80 129.0(10)
C72 C79 Se4 122.3(8)
C80 C79 Se4 108.6(7)
C81 C80 C79 117.4(10)
C80 C81 C82 116.0(10)
C83 C82 C81 128.3(10)
C83 C82 Se4 123.3(9)
C81 C82 Se4 108.4(7)
C82 C83 C90 124.9(10)
C82 C83 C84 117.6(10)
C90 C83 C84 117.4(9)
C85 C84 C89 116.8(12)
C85 C84 C83 121.8(12)
C89 C84 C83 121.3(11)
C84 C85 C86 120.0(15)
C87 C86 C85 121.9(17)
C86 C87 C88 120.6(16)
C87 C88 C89 117.6(16)
C84 C89 C88 123.1(14)
N7 C90 C83 123.5(9)
N7 C90 C91 104.1(9)
C83 C90 C91 132.4(11)
C92 C91 C90 110.4(10)
C91 C92 C93 107.8(10)
N7 C93 C92 107.6(9)
N7 C93 C94 121.5(8)
C92 C93 C94 130.8(10)
N8 C94 C93 121.2(9)
N8 C94 C95 111.6(10)
C93 C94 C95 127.1(10)
C96 C95 C94 106.8(9)
C95 C96 C97 106.5(9)
N8 C97 C98 125.1(9)
N8 C97 C96 108.4(9)
C98 C97 C96 126.5(10)
C97 C98 C53 121.3(9)
C97 C98 C99 119.4(9)
C53 C98 C99 119.4(9)
C100 C99 C104 116.6(11)
C100 C99 C98 121.4(11)
C104 C99 C98 122.0(10)
C101 C100 C99 122.0(11)
C100 C101 C102 120.0(12)
C103 C102 C101 120.1(13)
C102 C103 C104 120.0(13)
C99 C104 C103 121.2(12)
O1S N1S O2S 121.0(16)
O1S N1S C1S 123.6(16)
O2S N1S C1S 115.4(15)
C2S C1S N1S 118.0(13)
C2S C1S C6S 118.8
N1S C1S C6S 123.1(13)
C3S C2S C1S 121.9
C4S C3S C2S 118.7
C3S C4S C5S 124.7
C6S C5S C4S 118.3
C5S C6S C1S 117.3
O3S N2S O4S 118.8(18)
O3S N2S C7S 129(2)
O4S N2S C7S 112.5(19)
C8S C7S N2S 115.7(17)
C8S C7S C12S 119.2(13)
N2S C7S C12S 125.0(18)
C7S C8S C9S 121.1(14)
C10S C9S C8S 117.1(14)
C9S C10S C11S 125.4(15)
C10S C11S C12S 119.1(14)
C11S C12S C7S 116.8(13)
O6S N3S O5S 124(3)
O6S N3S C13S 108(3)
O5S N3S C13S 128(2)
C14S C13S C18S 122.5(14)
C14S C13S N3S 106.5(19)
C18S C13S N3S 131.0(18)
C13S C14S C15S 117.8(14)
C16S C15S C14S 115.4(15)
C15S C16S C17S 129.8(16)
C18S C17S C16S 114.5(17)
C17S C18S C13S 117.3(16)
O7S N4S O8S 126(2)
O7S N4S C19S 118.7(18)
O8S N4S C19S 115(2)
C20S C19S C24S 123.5(13)
C20S C19S N4S 118.9(19)
C24S C19S N4S 117.6(19)
C19S C20S C21S 117.4(14)
C22S C21S C20S 118.2(15)
C21S C22S C23S 126.8(16)
C22S C23S C24S 117.6(14)
C23S C24S C19S 116.3(13)
O9S N5S O10S 125.9(18)
O9S N5S C25S 120.9(16)
O10S N5S C25S 112.8(19)
C26S C25S C30S 120.2(13)
C26S C25S N5S 123.5(16)
C30S C25S N5S 116.2(16)
C25S C26S C27S 120.5(13)
C28S C27S C26S 117.3(14)
C27S C28S C29S 125.0(15)
C30S C29S C28S 119.2(13)
C29S C30S C25S 117.3(13)
O1A C1A C2A 109.9(19)

loop_
_geom_bond_atom_site_label_1
_geom_bond_atom_site_label_2
_geom_bond_distance
Se1 C4 1.887(10)
Se1 C1 1.891(10)
Se2 C27 1.903(11)
Se2 C30 1.937(11)
N1 C15 1.321(13)
N1 C12 1.376(13)
N2 C16 1.344(13)
N2 C19 1.373(13)
N3 C41 1.373(13)
N3 C38 1.404(12)
N4 C42 1.345(12)
N4 C45 1.378(13)
C1 C2 1.390(13)
C1 C46 1.411(13)
C2 C3 1.412(13)
C3 C4 1.381(14)
C4 C5 1.404(14)
C5 C12 1.397(14)
C5 C6 1.532(14)
C6 C7 1.348(14)
C6 C11 1.388(15)
C7 C8 1.373(16)
C8 C9 1.370(17)
C9 C10 1.341(16)
C10 C11 1.372(16)
C12 C13 1.445(14)
C13 C14 1.311(15)
C14 C15 1.432(15)
C15 C16 1.433(15)
C16 C17 1.403(14)
C17 C18 1.381(15)
C18 C19 1.426(15)
C19 C20 1.407(15)
C20 C27 1.412(15)
C20 C21 1.479(14)
C21 C26 1.364(15)
C21 C22 1.368(16)
C22 C23 1.356(17)
C23 C24 1.33(2)
C24 C25 1.37(2)
C25 C26 1.398(17)
C27 C28 1.414(14)
C28 C29 1.366(14)
C29 C30 1.409(14)
C30 C31 1.387(14)
C31 C38 1.417(14)
C31 C32 1.488(14)
C32 C37 1.343(15)
C32 C33 1.370(15)
C33 C34 1.400(17)
C34 C35 1.34(2)
C35 C36 1.39(2)
C36 C37 1.378(17)
C38 C39 1.377(14)
C39 C40 1.375(14)
C40 C41 1.417(14)
C41 C42 1.417(14)
C42 C43 1.455(14)
C43 C44 1.353(14)
C44 C45 1.433(14)
C45 C46 1.391(13)
C46 C47 1.483(14)
C47 C48 1.376(15)
C47 C52 1.386(14)
C48 C49 1.381(17)
C49 C50 1.374(18)
C50 C51 1.334(18)
C51 C52 1.357(16)
Se3 C56 1.877(10)
Se3 C53 1.891(10)
Se4 C79 1.891(10)
Se4 C82 1.903(11)
N5 C67 1.327(12)
N5 C64 1.422(13)
N6 C71 1.355(12)
N6 C68 1.364(12)
N7 C93 1.370(12)
N7 C90 1.384(12)
N8 C94 1.327(12)
N8 C97 1.368(13)
C53 C54 1.376(13)
C53 C98 1.435(13)
C54 C55 1.374(13)
C55 C56 1.401(14)
C56 C57 1.438(14)
C57 C64 1.344(14)
C57 C58 1.473(14)
C58 C63 1.372(15)
C58 C59 1.401(17)
C59 C60 1.415(18)
C60 C61 1.34(2)
C61 C62 1.40(2)
C62 C63 1.317(19)
C64 C65 1.478(14)
C65 C66 1.366(14)
C66 C67 1.426(14)
C67 C68 1.424(14)
C68 C69 1.415(15)
C69 C70 1.376(15)
C70 C71 1.391(14)
C71 C72 1.479(14)
C72 C79 1.368(13)
C72 C73 1.454(15)
C73 C78 1.372(15)
C73 C74 1.408(15)
C74 C75 1.376(17)
C75 C76 1.408(18)
C76 C77 1.360(18)
C77 C78 1.411(17)
C79 C80 1.442(15)
C80 C81 1.361(13)
C81 C82 1.456(15)
C82 C83 1.365(14)
C83 C90 1.417(14)
C83 C84 1.511(15)
C84 C85 1.346(16)
C84 C89 1.383(17)
C85 C86 1.41(2)
C86 C87 1.33(2)
C87 C88 1.35(2)
C88 C89 1.405(19)
C90 C91 1.433(14)
C91 C92 1.330(15)
C92 C93 1.401(14)
C93 C94 1.430(14)
C94 C95 1.432(14)
C95 C96 1.327(14)
C96 C97 1.472(13)
C97 C98 1.399(14)
C98 C99 1.498(14)
C99 C100 1.380(14)
C99 C104 1.392(15)
C100 C101 1.359(15)
C101 C102 1.386(17)
C102 C103 1.330(18)
C103 C104 1.396(16)
N1S O1S 1.146(14)
N1S O2S 1.227(15)
N1S C1S 1.432(14)
C1S C2S 1.3775
C1S C6S 1.4360
C2S C3S 1.3739
C3S C4S 1.2438
C4S C5S 1.4397
C5S C6S 1.3560
N2S O3S 1.168(17)
N2S O4S 1.25(2)
N2S C7S 1.402(16)
C7S C8S 1.380(14)
C7S C12S 1.433(14)
C8S C9S 1.395(14)
C9S C10S 1.300(14)
C10S C11S 1.355(14)
C11S C12S 1.386(14)
N3S O6S 1.11(2)
N3S O5S 1.15(2)
N3S C13S 1.50(3)
C13S C14S 1.396(15)
C13S C18S 1.420(16)
C14S C15S 1.403(15)
C15S C16S 1.290(14)
C16S C17S 1.376(15)
C17S C18S 1.376(17)
O7S N4S 1.23(2)
O8S N4S 1.258(17)
N4S C19S 1.45(2)
C19S C20S 1.366(14)
C19S C24S 1.418(14)
C20S C21S 1.415(15)
C21S C22S 1.295(14)
C22S C23S 1.374(14)
C23S C24S 1.394(14)
O9S N5S 1.219(18)
O10S N5S 1.234(18)
N5S C25S 1.49(2)
C25S C26S 1.377(13)
C25S C30S 1.416(13)
C26S C27S 1.398(14)
C27S C28S 1.286(14)
C28S C29S 1.390(14)
C29S C30S 1.362(13)
O1A C1A 1.304(17)
C1A C2A 1.32(2)

loop_
_geom_torsion_atom_site_label_1
_geom_torsion_atom_site_label_2
_geom_torsion_atom_site_label_3
_geom_torsion_atom_site_label_4
_geom_torsion
C4 Se1 C1 C2 1.5(7)
C4 Se1 C1 C46 -176.1(9)
C46 C1 C2 C3 176.5(10)
Se1 C1 C2 C3 -0.9(11)
C1 C2 C3 C4 -0.6(13)
C2 C3 C4 C5 -174.5(10)
C2 C3 C4 Se1 1.8(11)
C1 Se1 C4 C3 -1.8(8)
C1 Se1 C4 C5 174.8(9)
C3 C4 C5 C12 6.8(18)
Se1 C4 C5 C12 -169.2(9)
C3 C4 C5 C6 -173.0(10)
Se1 C4 C5 C6 11.0(13)
C12 C5 C6 C7 -114.9(12)
C4 C5 C6 C7 64.9(14)
C12 C5 C6 C11 67.2(14)
C4 C5 C6 C11 -113.0(12)
C11 C6 C7 C8 -2.5(18)
C5 C6 C7 C8 179.5(11)
C6 C7 C8 C9 4(2)
C7 C8 C9 C10 -4(2)
C8 C9 C10 C11 1(2)
C9 C10 C11 C6 0(2)
C7 C6 C11 C10 0.3(18)
C5 C6 C11 C10 178.3(11)
C15 N1 C12 C5 179.5(10)
C15 N1 C12 C13 -1.8(12)
C4 C5 C12 N1 9.2(17)
C6 C5 C12 N1 -171.0(10)
C4 C5 C12 C13 -169.1(11)
C6 C5 C12 C13 10.7(17)
N1 C12 C13 C14 0.3(13)
C5 C12 C13 C14 178.9(11)
C12 C13 C14 C15 1.1(13)
C12 N1 C15 C14 2.5(13)
C12 N1 C15 C16 -173.2(10)
C13 C14 C15 N1 -2.3(14)
C13 C14 C15 C16 172.7(12)
C19 N2 C16 C17 -0.5(13)
C19 N2 C16 C15 176.7(10)
N1 C15 C16 N2 4.3(17)
C14 C15 C16 N2 -170.3(11)
N1 C15 C16 C17 -179.3(12)
C14 C15 C16 C17 6(2)
N2 C16 C17 C18 0.5(14)
C15 C16 C17 C18 -176.3(12)
C16 C17 C18 C19 -0.3(14)
C16 N2 C19 C20 -175.8(11)
C16 N2 C19 C18 0.3(13)
C17 C18 C19 N2 0.0(13)
C17 C18 C19 C20 176.0(11)
N2 C19 C20 C27 -19.1(18)
C18 C19 C20 C27 165.7(12)
N2 C19 C20 C21 155.3(11)
C18 C19 C20 C21 -19.9(18)
C19 C20 C21 C26 127.2(12)
C27 C20 C21 C26 -58.3(16)
C19 C20 C21 C22 -51.2(16)
C27 C20 C21 C22 123.3(12)
C26 C21 C22 C23 0.9(19)
C20 C21 C22 C23 179.4(12)
C21 C22 C23 C24 -2(2)
C22 C23 C24 C25 1(2)
C23 C24 C25 C26 1(2)
C22 C21 C26 C25 0.5(18)
C20 C21 C26 C25 -177.9(11)
C24 C25 C26 C21 -1(2)
C19 C20 C27 C28 -13.9(18)
C21 C20 C27 C28 171.8(11)
C19 C20 C27 Se2 164.8(9)
C21 C20 C27 Se2 -9.4(15)
C30 Se2 C27 C20 -174.5(10)
C30 Se2 C27 C28 4.5(8)
C20 C27 C28 C29 173.8(11)
Se2 C27 C28 C29 -5.1(13)
C27 C28 C29 C30 2.8(16)
C28 C29 C30 C31 -176.2(12)
C28 C29 C30 Se2 1.0(13)
C27 Se2 C30 C31 174.4(10)
C27 Se2 C30 C29 -3.1(8)
C29 C30 C31 C38 14(2)
Se2 C30 C31 C38 -163.3(9)
C29 C30 C31 C32 -166.8(12)
Se2 C30 C31 C32 16.3(14)
C30 C31 C32 C37 -125.5(12)
C38 C31 C32 C37 54.1(14)
C30 C31 C32 C33 56.5(14)
C38 C31 C32 C33 -123.8(11)
C37 C32 C33 C34 2.9(17)
C31 C32 C33 C34 -179.1(11)
C32 C33 C34 C35 -0.7(19)
C33 C34 C35 C36 -2(2)
C34 C35 C36 C37 3(2)
C33 C32 C37 C36 -2.0(17)
C31 C32 C37 C36 180.0(11)
C35 C36 C37 C32 -1(2)
C41 N3 C38 C39 0.4(12)
C41 N3 C38 C31 177.4(10)
C30 C31 C38 C39 -167.2(12)
C32 C31 C38 C39 13.1(18)
C30 C31 C38 N3 16.5(17)
C32 C31 C38 N3 -163.1(10)
N3 C38 C39 C40 -0.5(13)
C31 C38 C39 C40 -177.3(11)
C38 C39 C40 C41 0.4(13)
C38 N3 C41 C40 -0.2(12)
C38 N3 C41 C42 -179.2(9)
C39 C40 C41 N3 -0.2(12)
C39 C40 C41 C42 178.7(12)
C45 N4 C42 C41 178.6(10)
C45 N4 C42 C43 -1.9(12)
N3 C41 C42 N4 -1.6(16)
C40 C41 C42 N4 179.6(11)
N3 C41 C42 C43 178.9(10)
C40 C41 C42 C43 0(2)
N4 C42 C43 C44 -0.5(13)
C41 C42 C43 C44 179.0(11)
C42 C43 C44 C45 2.6(12)
C42 N4 C45 C46 180.0(10)
C42 N4 C45 C44 3.4(12)
C43 C44 C45 N4 -3.8(13)
C43 C44 C45 C46 179.7(11)
N4 C45 C46 C1 -4.9(17)
C44 C45 C46 C1 170.9(10)
N4 C45 C46 C47 171.1(10)
C44 C45 C46 C47 -13.0(17)
C2 C1 C46 C45 -17.7(17)
Se1 C1 C46 C45 159.4(8)
C2 C1 C46 C47 166.2(10)
Se1 C1 C46 C47 -16.7(13)
C45 C46 C47 C48 -62.7(14)
C1 C46 C47 C48 113.5(12)
C45 C46 C47 C52 120.3(12)
C1 C46 C47 C52 -63.5(14)
C52 C47 C48 C49 2.4(18)
C46 C47 C48 C49 -174.7(11)
C47 C48 C49 C50 -4(2)
C48 C49 C50 C51 4(2)
C49 C50 C51 C52 -3(2)
C50 C51 C52 C47 1(2)
C48 C47 C52 C51 -1.0(17)
C46 C47 C52 C51 176.1(11)
C56 Se3 C53 C54 -2.4(8)
C56 Se3 C53 C98 172.8(9)
C98 C53 C54 C55 -171.1(11)
Se3 C53 C54 C55 3.4(12)
C53 C54 C55 C56 -2.7(15)
C54 C55 C56 C57 174.3(10)
C54 C55 C56 Se3 0.6(12)
C53 Se3 C56 C55 1.0(8)
C53 Se3 C56 C57 -173.1(9)
C55 C56 C57 C64 -17.0(18)
Se3 C56 C57 C64 156.1(9)
C55 C56 C57 C58 165.0(11)
Se3 C56 C57 C58 -22.0(14)
C64 C57 C58 C63 -52.4(16)
C56 C57 C58 C63 125.8(12)
C64 C57 C58 C59 128.0(12)
C56 C57 C58 C59 -53.8(15)
C63 C58 C59 C60 4.5(17)
C57 C58 C59 C60 -175.9(10)
C58 C59 C60 C61 -7(2)
C59 C60 C61 C62 6(2)
C60 C61 C62 C63 -3(2)
C61 C62 C63 C58 0(2)
C59 C58 C63 C62 -1.3(18)
C57 C58 C63 C62 179.1(12)
C56 C57 C64 N5 -8.2(18)
C58 C57 C64 N5 169.8(10)
C56 C57 C64 C65 166.6(11)
C58 C57 C64 C65 -15.4(17)
C67 N5 C64 C57 175.8(11)
C67 N5 C64 C65 0.2(11)
C57 C64 C65 C66 -174.9(11)
N5 C64 C65 C66 0.8(12)
C64 C65 C66 C67 -1.4(12)
C64 N5 C67 C68 175.2(10)
C64 N5 C67 C66 -1.1(12)
C65 C66 C67 N5 1.6(13)
C65 C66 C67 C68 -174.2(11)
C71 N6 C68 C69 0.7(12)
C71 N6 C68 C67 -179.6(10)
N5 C67 C68 N6 -1.8(17)
C66 C67 C68 N6 173.7(11)
N5 C67 C68 C69 177.8(11)
C66 C67 C68 C69 -7(2)
N6 C68 C69 C70 -1.3(13)
C67 C68 C69 C70 179.0(12)
C68 C69 C70 C71 1.3(13)
C68 N6 C71 C70 0.1(12)
C68 N6 C71 C72 177.9(10)
C69 C70 C71 N6 -0.8(13)
C69 C70 C71 C72 -178.5(11)
N6 C71 C72 C79 21.5(17)
C70 C71 C72 C79 -161.1(11)
N6 C71 C72 C73 -156.3(10)
C70 C71 C72 C73 21.1(17)
C79 C72 C73 C78 58.0(15)
C71 C72 C73 C78 -124.1(11)
C79 C72 C73 C74 -120.1(12)
C71 C72 C73 C74 57.8(14)
C78 C73 C74 C75 -0.1(16)
C72 C73 C74 C75 178.1(10)
C73 C74 C75 C76 0.1(17)
C74 C75 C76 C77 -0.6(18)
C75 C76 C77 C78 1.0(19)
C74 C73 C78 C77 0.6(16)
C72 C73 C78 C77 -177.6(10)
C76 C77 C78 C73 -1.0(18)
C73 C72 C79 C80 -169.7(10)
C71 C72 C79 C80 12.6(18)
C73 C72 C79 Se4 13.0(14)
C71 C72 C79 Se4 -164.7(8)
C82 Se4 C79 C72 171.8(9)
C82 Se4 C79 C80 -6.0(8)
C72 C79 C80 C81 -173.1(11)
Se4 C79 C80 C81 4.6(12)
C79 C80 C81 C82 0.5(14)
C80 C81 C82 C83 171.0(10)
C80 C81 C82 Se4 -5.2(12)
C79 Se4 C82 C83 -170.2(9)
C79 Se4 C82 C81 6.3(8)
C81 C82 C83 C90 -12.0(18)
Se4 C82 C83 C90 163.7(8)
C81 C82 C83 C84 171.6(10)
Se4 C82 C83 C84 -12.7(14)
C82 C83 C84 C85 -52.9(15)
C90 C83 C84 C85 130.4(12)
C82 C83 C84 C89 125.9(12)
C90 C83 C84 C89 -50.8(15)
C89 C84 C85 C86 -2.6(18)
C83 C84 C85 C86 176.3(11)
C84 C85 C86 C87 1(2)
C85 C86 C87 C88 0(3)
C86 C87 C88 C89 0(2)
C85 C84 C89 C88 3.3(18)
C83 C84 C89 C88 -175.5(11)
C87 C88 C89 C84 -2(2)
C93 N7 C90 C83 -179.0(10)
C93 N7 C90 C91 2.3(11)
C82 C83 C90 N7 -19.7(17)
C84 C83 C90 N7 156.7(10)
C82 C83 C90 C91 158.5(12)
C84 C83 C90 C91 -25.0(18)
N7 C90 C91 C92 -2.6(12)
C83 C90 C91 C92 178.9(12)
C90 C91 C92 C93 1.9(13)
C90 N7 C93 C92 -1.3(12)
C90 N7 C93 C94 176.3(9)
C91 C92 C93 N7 -0.4(13)
C91 C92 C93 C94 -177.7(11)
C97 N8 C94 C93 -179.0(9)
C97 N8 C94 C95 -2.1(11)
N7 C93 C94 N8 3.1(15)
C92 C93 C94 N8 180.0(11)
N7 C93 C94 C95 -173.3(9)
C92 C93 C94 C95 3.7(18)
N8 C94 C95 C96 2.6(12)
C93 C94 C95 C96 179.2(10)
C94 C95 C96 C97 -1.9(11)
C94 N8 C97 C98 -178.2(10)
C94 N8 C97 C96 0.9(11)
C95 C96 C97 N8 0.7(12)
C95 C96 C97 C98 179.8(10)
N8 C97 C98 C53 13.5(16)
C96 C97 C98 C53 -165.4(10)
N8 C97 C98 C99 -165.8(10)
C96 C97 C98 C99 15.2(16)
C54 C53 C98 C97 16.1(18)
Se3 C53 C98 C97 -157.8(8)
C54 C53 C98 C99 -164.5(11)
Se3 C53 C98 C99 21.5(13)
C97 C98 C99 C100 56.7(14)
C53 C98 C99 C100 -122.6(11)
C97 C98 C99 C104 -125.3(11)
C53 C98 C99 C104 55.3(14)
C104 C99 C100 C101 0.9(15)
C98 C99 C100 C101 178.9(10)
C99 C100 C101 C102 -0.4(17)
C100 C101 C102 C103 1.4(19)
C101 C102 C103 C104 -2.8(19)
C100 C99 C104 C103 -2.3(16)
C98 C99 C104 C103 179.7(10)
C102 C103 C104 C99 3.3(18)
O1S N1S C1S C2S -11(2)
O2S N1S C1S C2S 172.9(13)
O1S N1S C1S C6S 174.0(14)
O2S N1S C1S C6S -2.2(19)
N1S C1S C2S C3S -177.5(11)
C6S C1S C2S C3S -2.1
C1S C2S C3S C4S -1.0
C2S C3S C4S C5S 1.2
C3S C4S C5S C6S 1.8
C4S C5S C6S C1S -4.8
C2S C1S C6S C5S 5.0
N1S C1S C6S C5S -179.9(11)
O3S N2S C7S C8S 5(4)
O4S N2S C7S C8S -174(2)
O3S N2S C7S C12S -177(2)
O4S N2S C7S C12S 4(3)
N2S C7S C8S C9S 178.9(16)
C12S C7S C8S C9S 0.5(9)
C7S C8S C9S C10S -3.9(10)
C8S C9S C10S C11S 11(2)
C9S C10S C11S C12S -14(3)
C10S C11S C12S C7S 10(2)
C8S C7S C12S C11S -3.4(18)
N2S C7S C12S C11S 178.5(19)
O6S N3S C13S C14S 160(2)
O5S N3S C13S C14S -11(3)
O6S N3S C13S C18S -18(3)
O5S N3S C13S C18S 171(3)
C18S C13S C14S C15S -2(3)
N3S C13S C14S C15S 180.0(19)
C13S C14S C15S C16S 7(3)
C14S C15S C16S C17S -18(4)
C15S C16S C17S C18S 21(5)
C16S C17S C18S C13S -12(4)
C14S C13S C18S C17S 5(4)
N3S C13S C18S C17S -177(2)
O7S N4S C19S C20S -1(2)
O8S N4S C19S C20S 177.0(14)
O7S N4S C19S C24S -179.7(15)
O8S N4S C19S C24S -2(2)
C24S C19S C20S C21S -3(2)
N4S C19S C20S C21S 178.3(15)
C19S C20S C21S C22S 5(3)
C20S C21S C22S C23S -5(3)
C21S C22S C23S C24S 2(3)
C22S C23S C24S C19S 0(2)
C20S C19S C24S C23S 1(2)
N4S C19S C24S C23S 179.0(13)
O9S N5S C25S C26S -176.8(19)
O10S N5S C25S C26S -3(2)
O9S N5S C25S C30S 0(3)
O10S N5S C25S C30S 173.9(16)
C30S C25S C26S C27S 4(3)
N5S C25S C26S C27S -179.4(15)
C25S C26S C27S C28S -7(3)
C26S C27S C28S C29S 9(3)
C27S C28S C29S C30S -8(3)
C28S C29S C30S C25S 4(3)
C26S C25S C30S C29S -2(2)
N5S C25S C30S C29S -179.5(15)
